data_1575610
loop_
_publ_author_name
'Jones, Rebecca S.'
'Kr&#xe4;mer, Tobias'
'Nichol, Gary S.'
'Mahon, Mary F.'
'Kragskow, Jon G. C.'
'Uzelac, Marina'

_publ_section_title
;
 A direct comparison of lithium tetra(<i>n</i>-butyl) manganate(II) and
 magnesiate: structural insights and catalytic hydroamination of styrenes.
;
_journal_issue 81
_journal_name_full 'Chemical communications (Cambridge, England)'
_journal_page_first 15834
_journal_page_last 15837
_journal_paper_doi 10.1039/d5cc04144a
_journal_volume 61
_journal_year 2025
_chemical_formula_moiety 'C28 H68 Li2 Mg N4'
_chemical_formula_sum 'C28 H68 Li2 Mg N4'
_chemical_formula_weight 499.05
_space_group_crystal_system monoclinic
_space_group_IT_number 14
_space_group_name_Hall '-P 2yn'
_space_group_name_H-M_alt 'P 1 21/n 1'
_atom_sites_solution_hydrogens mixed
_atom_sites_solution_primary dual
_audit_creation_date 2024-10-31
_audit_creation_method
;
Olex2 1.5-ac6-020
(compiled 2024.02.14 svn.r2f8d729c for Rigaku Oxford Diffraction, GUI svn.r6966)
;
_audit_update_record
;
2025-07-21 deposited with the CCDC.	2025-08-28 downloaded from the CCDC.
;
_cell_angle_alpha 90
_cell_angle_beta 102.5260(10)
_cell_angle_gamma 90
_cell_formula_units_Z 4
_cell_length_a 14.46900(10)
_cell_length_b 15.04860(10)
_cell_length_c 16.64520(10)
_cell_measurement_reflns_used 37323
_cell_measurement_temperature 150.00(10)
_cell_measurement_theta_max 79.3600
_cell_measurement_theta_min 3.0950
_cell_volume 3538.03(4)
_computing_cell_refinement 'CrysAlisPro 1.171.43.130a (Rigaku OD, 2024)'
_computing_data_collection 'CrysAlisPro system (CCD 43.131a 64-bit (release 19-07-2024))'
_computing_data_reduction 'CrysAlisPro 1.171.43.130a (Rigaku OD, 2024)'
_computing_molecular_graphics 'Olex2 1.5-ac6-020 (Dolomanov et al., 2009)'
_computing_publication_material 'Olex2 1.5-ac6-020 (Dolomanov et al., 2009)'
_computing_structure_refinement 'SHELXL 2018/3 (Sheldrick, 2015)'
_computing_structure_solution 'SHELXT 2018/2 (Sheldrick, 2018)'
_diffrn_ambient_environment N~2~
_diffrn_ambient_temperature 150.00(10)
_diffrn_detector 'Hybrid Pixel Array Detector'
_diffrn_detector_area_resol_mean 10.0000
_diffrn_detector_type 'HyPix-Arc 100'
_diffrn_measured_fraction_theta_full 1.000
_diffrn_measured_fraction_theta_max 0.982
_diffrn_measurement_details
;
List of Runs (angles in degrees, time in seconds):

  # Type    Start    End  Width  t~exp~   \w     \q     \k     \f   Frames
#--------------------------------------------------------------------------
  1  \w   -119.00 -58.00   0.50    1.00    --  -52.90 -38.00-150.00  122
  2  \w    -18.00   8.00   0.50    1.00    --  -52.90  77.00 -60.00   52
  3  \w    -60.00 -35.00   0.50    1.00    --  -52.90  77.00 -60.00   50
  4  \w    -26.00  10.00   0.50    1.00    --  -52.90  57.00 -60.00   72
  5  \w   -118.00 -62.00   0.50    1.00    --  -52.90 -38.00 150.00  112
  6  \w    -17.00  10.00   0.50    1.00    --  -52.90  38.00 150.00   54
  7  \w     12.00  93.00   0.50    1.00    --   74.00 -88.00  57.72  162
  8  \w    -42.00 -16.00   0.50    1.00    --  -78.39  61.00-180.00   52
  9  \w    -63.00 -29.00   0.50    1.00    --  -78.39  77.00 -90.00   68
 10  \w   -135.00 -80.00   0.50    1.00    --  -78.39 -15.00-120.00  110
 11  \w    -66.00 -41.00   0.50    1.00    --  -78.39  77.00-180.00   50
 12  \w    -51.00 -16.00   0.50    1.00    --  -78.39  61.00 120.00   70
 13  \w    -64.00 -26.00   0.50    1.00    --  -78.39  77.00   0.00   76
 14  \w    -51.00 -16.00   0.50    1.00    --  -78.39  61.00 150.00   70
 15  \w   -131.00 -84.00   0.50    1.00    --  -78.39 -15.00 -60.00   94
 16  \w   -144.00 -86.00   0.50    1.00    --  -78.39 -61.00-150.00  116
 17  \w   -135.00 -99.00   0.50    1.00    --  -78.39 -15.00  30.00   72
 18  \w    -44.00 -11.00   0.50    1.00    --  -78.39  61.00-120.00   66
 19  \w    -45.00 -16.00   0.50    1.00    --  -78.39  77.00 -60.00   58
 20  \w    103.00 135.00   0.50    2.00    --  103.79  15.00-120.00   64
 21  \w     66.00  92.00   0.50    2.00    --  103.79 -95.00 -90.00   52
 22  \w    131.00 157.00   0.50    2.00    --  103.79 125.00 150.00   52
 23  \w    103.00 134.00   0.50    2.00    --  103.79  15.00-150.00   62
 24  \w    131.00 165.00   0.50    2.00    --  103.79  77.00  60.00   68
 25  \w     39.00  96.00   0.50    2.00    --  103.79-125.00 -60.00  114
 26  \w    106.00 136.00   0.50    2.00    --  103.79  15.00  60.00   60
 27  \w    108.00 136.00   0.50    2.00    --  103.79  15.00   0.00   56
 28  \w     54.00  99.00   0.50    2.00    --  103.79-125.00-180.00   90
 29  \w     43.00  68.00   0.50    2.00    --  103.79 -77.00 150.00   50
 30  \w    103.00 134.00   0.50    2.00    --  103.79  15.00 -90.00   62
 31  \w     40.00  66.00   0.50    2.00    --  103.79-125.00 150.00   52
 32  \w    106.00 131.00   0.50    2.00    --  103.79  30.00 -30.00   50
 33  \w     49.00  90.00   0.50    2.00    --  103.79 -95.00-150.00   82
 34  \w     42.00  72.00   0.50    2.00    --  103.79 -77.00 120.00   60
 35  \w    137.00 163.00   0.50    2.00    --  103.79  77.00 150.00   52
 36  \w     42.00  90.00   0.50    2.00    --  103.79 -95.00  60.00   96
 37  \w    104.00 136.00   0.50    2.00    --  103.79  15.00 150.00   64
 38  \w     41.00  81.00   0.50    2.00    --  103.79 -95.00-180.00   80
 39  \w    103.00 128.00   0.50    2.00    --  103.79  15.00 -30.00   50
 40  \w    103.00 136.00   0.50    2.00    --  103.79  15.00  90.00   66
 41  \w    118.00 143.00   0.50    2.00    --  103.79 125.00  90.00   50
 42  \w     44.00  92.00   0.50    2.00    --  103.79 -95.00 -30.00   96
 43  \w    104.00 135.00   0.50    2.00    --  103.79  15.00-180.00   62
 44  \w     60.00  89.00   0.50    2.00    --  103.79 -95.00  30.00   58
 45  \w    103.00 128.00   0.50    2.00    --  103.79  15.00  30.00   50
 46  \w     52.00  98.00   0.50    2.00    --  103.79-125.00 120.00   92
 47  \w     66.00  91.00   0.50    2.00    --  103.79 -95.00 150.00   50
 48  \w    124.00 149.00   0.50    2.00    --  103.79 125.00-180.00   50
 49  \w     45.00  92.00   0.50    2.00    --  103.79 -95.00   0.00   94
 50  \w     43.00  69.00   0.50    2.00    --  103.79 -77.00   0.00   52
 51  \w    103.00 135.00   0.50    2.00    --  103.79  15.00 120.00   64
 52  \w     42.00  67.00   0.50    2.00    --  103.79 -77.00-120.00   50
 53  \w     46.00  71.00   0.50    2.00    --  103.79-125.00 -90.00   50
 54  \w    103.00 128.00   0.50    2.00    --  103.79  61.00-180.00   50
 55  \w     68.00  93.00   0.50    2.00    --  107.75 -94.00-102.68   50
 56  \w     51.00  92.00   0.50    2.00    --  107.75 -92.00 -61.52   82
 57  \w     65.00  91.00   0.50    2.00    --  107.75 -97.00-159.93   52
 58  \w     48.00  93.00   0.50    2.00    --  107.75-100.00 106.58   90
 59  \w     68.00  93.00   0.50    2.00    --  107.75 -96.00 120.33   50
 60  \w     65.00  92.00   0.50    2.00    --  107.75-101.00-177.51   54
 61  \w     68.00  93.00   0.50    2.00    --  107.75-100.00  53.68   50
 62  \w     46.00  93.00   0.50    2.00    --  107.75-100.00-128.52   94
 63  \w     68.00  93.00   0.50    2.00    --  107.75 -91.00-127.91   50
 64  \w     49.00  92.00   0.50    2.00    --  107.75 -95.00 -77.36   86
 65  \w     68.00  93.00   0.50    2.00    --  107.75 -94.00 -13.21   50
;
_diffrn_measurement_device 'four-circle diffractometer'
_diffrn_measurement_device_type 'XtaLAB Synergy, Dualflex, HyPix-Arc 100'
_diffrn_measurement_method '\w scans'
_diffrn_orient_matrix_type 'CrysAlisPro convention (1999,Acta A55,543-557)'
_diffrn_orient_matrix_UB_11 0.0071342000
_diffrn_orient_matrix_UB_12 0.0542776000
_diffrn_orient_matrix_UB_13 0.0796140000
_diffrn_orient_matrix_UB_21 0.0838521000
_diffrn_orient_matrix_UB_22 -0.0580520000
_diffrn_orient_matrix_UB_23 0.0432029000
_diffrn_orient_matrix_UB_31 0.0693740000
_diffrn_orient_matrix_UB_32 0.0644926000
_diffrn_orient_matrix_UB_33 -0.0280824000
_diffrn_radiation_monochromator mirror
_diffrn_radiation_probe x-ray
_diffrn_radiation_type 'Cu K\a'
_diffrn_radiation_wavelength 1.54184
_diffrn_reflns_av_R_equivalents 0.0250
_diffrn_reflns_av_unetI/netI 0.0144
_diffrn_reflns_Laue_measured_fraction_full 1.000
_diffrn_reflns_Laue_measured_fraction_max 0.982
_diffrn_reflns_limit_h_max 18
_diffrn_reflns_limit_h_min -16
_diffrn_reflns_limit_k_max 19
_diffrn_reflns_limit_k_min -18
_diffrn_reflns_limit_l_max 20
_diffrn_reflns_limit_l_min -21
_diffrn_reflns_number 59888
_diffrn_reflns_point_group_measured_fraction_full 1.000
_diffrn_reflns_point_group_measured_fraction_max 0.982
_diffrn_reflns_theta_full 67.684
_diffrn_reflns_theta_max 79.959
_diffrn_reflns_theta_min 3.674
_diffrn_source 'micro-focus sealed X-ray tube'
_diffrn_source_type 'PhotonJet (Cu) X-ray Source'
_exptl_absorpt_coefficient_mu 0.551
_exptl_absorpt_correction_T_max 1.00000
_exptl_absorpt_correction_T_min 0.77842
_exptl_absorpt_correction_type multi-scan
_exptl_absorpt_process_details
;
CrysAlisPro 1.171.43.130a (Rigaku Oxford Diffraction, 2024)
Empirical absorption correction using spherical harmonics,
implemented in SCALE3 ABSPACK scaling algorithm.
;
_exptl_crystal_colour 'clear colourless'
_exptl_crystal_colour_lustre clear
_exptl_crystal_colour_primary colourless
_exptl_crystal_density_diffrn 0.937
_exptl_crystal_description block
_exptl_crystal_F_000 1128
_exptl_crystal_size_max 0.29
_exptl_crystal_size_mid 0.18
_exptl_crystal_size_min 0.14
_refine_diff_density_max 0.488
_refine_diff_density_min -0.349
_refine_diff_density_rms 0.039
_refine_ls_extinction_method none
_refine_ls_goodness_of_fit_ref 1.048
_refine_ls_hydrogen_treatment mixed
_refine_ls_matrix_type full
_refine_ls_number_parameters 382
_refine_ls_number_reflns 7593
_refine_ls_number_restraints 78
_refine_ls_restrained_S_all 1.060
_refine_ls_R_factor_all 0.0526
_refine_ls_R_factor_gt 0.0497
_refine_ls_shift/su_max 0.000
_refine_ls_shift/su_mean 0.000
_refine_ls_structure_factor_coef Fsqd
_refine_ls_weighting_details 'w=1/[\s^2^(Fo^2^)+(0.0663P)^2^+1.4610P] where P=(Fo^2^+2Fc^2^)/3'
_refine_ls_weighting_scheme calc
_refine_ls_wR_factor_gt 0.1371
_refine_ls_wR_factor_ref 0.1395
_reflns_Friedel_coverage 0.000
_reflns_number_gt 6962
_reflns_number_total 7593
_reflns_threshold_expression 'I > 2\s(I)'
_cod_data_source_file d5cc04144a2.cif
_cod_data_source_block y24mu06
_cod_depositor_comments 'Adding full bibliography for 1575607--1575611.cif.'
_cod_database_code 1575610
_shelx_shelxl_version_number 2018/3
_chemical_oxdiff_formula 'C28 H68 Li2 Mg N4'
_shelx_space_group_comment
;
The symmetry employed for this shelxl refinement is uniquely defined
by the following loop, which should always be used as a source of
symmetry information in preference to the above space-group names.
They are only intended as comments.
;
_shelx_estimated_absorpt_t_max 0.927
_shelx_estimated_absorpt_t_min 0.857
_olex2_refinement_description
;
1. Fixed Uiso
 At 1.2 times of:
  All H(H,H) groups, All C(H,H) groups
 At 1.5 times of:
  All C(H,H,H) groups
2. Restrained distances
 C13-H13A = C13-H13B = C1-H1A = C1-H1B = C5-H5B = C5-H5A
 0.99 with sigma of 0.005
 C9-C10A \\sim C9-C10 \\sim C11-C10 \\sim C11A-C10A \\sim C12A-C11A \\sim
C12-C11
 with sigma of 0.005
 C12-C10 \\sim C12A-C10A \\sim C11A-C9
 with sigma of 0.01
3. Uiso/Uaniso restraints and constraints
C10 \\sim C11 \\sim C12 \\sim C10A \\sim C11A \\sim C12A: within 2A with sigma
of 0.02 and sigma for terminal atoms of 0.01 within 2A
4. Others
 Fixed Sof: H9AA(0.9) H9AB(0.9) H9BC(0.1) H9BD(0.1) C10(0.9) H10A(0.9)
 H10B(0.9) C11(0.9) H11A(0.9) H11B(0.9) C12(0.9) H12A(0.9) H12B(0.9) H12C(0.9)
 C10A(0.1) H10C(0.1) H10D(0.1) C11A(0.1) H11C(0.1) H11D(0.1) C12A(0.1)
 H12D(0.1) H12E(0.1) H12F(0.1)
5.a Secondary CH2 refined with riding coordinates:
 C2(H2A,H2B), C3(H3A,H3B), C6(H6A,H6B), C7(H7A,H7B), C9(H9AA,H9AB), C9(H9BC,
 H9BD), C14(H14A,H14B), C15(H15A,H15B), C17(H17A,H17B), C18(H18A,H18B),
 C23(H23A,H23B), C24(H24A,H24B), C10(H10B,H10A), C11(H11B,H11A), C10A(H10C,
 H10D), C11A(H11D,H11C)
5.b Idealised Me refined as rotating group:
 C4(H4A,H4B,H4C), C8(H8A,H8B,H8C), C16(H16A,H16B,H16C), C19(H19A,H19B,H19C),
 C20(H20A,H20B,H20C), C21(H21A,H21B,H21C), C22(H22A,H22B,H22C), C25(H25A,H25B,
 H25C), C26(H26A,H26B,H26C), C27(H27A,H27B,H27C), C28(H28A,H28B,H28C), C12(H12B,
 H12C,H12A), C12A(H12F,H12D,H12E)
;
_olex2_submission_special_instructions 'No special instructions were received'
_oxdiff_exptl_absorpt_empirical_details
;
Empirical correction (ABSPACK) includes:
- Absorption correction using spherical harmonics
- Frame scaling
;
_oxdiff_exptl_absorpt_empirical_full_max 1.896
_oxdiff_exptl_absorpt_empirical_full_min 0.646

loop_
_space_group_symop_operation_xyz
'x, y, z'
'-x+1/2, y+1/2, -z+1/2'
'-x, -y, -z'
'x-1/2, -y-1/2, z-1/2'

loop_
_atom_site_label
_atom_site_type_symbol
_atom_site_fract_x
_atom_site_fract_y
_atom_site_fract_z
_atom_site_U_iso_or_equiv
_atom_site_adp_type
_atom_site_occupancy
_atom_site_site_symmetry_order
_atom_site_calc_flag
_atom_site_refinement_flags_posn
_atom_site_refinement_flags_adp
_atom_site_refinement_flags_occupancy
_atom_site_disorder_assembly
_atom_site_disorder_group
Mg1 Mg 0.44325(3) 0.72021(3) 0.74381(3) 0.02738(12) Uani 1 1 d . . . . .
N1 N 0.67607(8) 0.89578(7) 0.80693(7) 0.0339(2) Uani 1 1 d . . . . .
N2 N 0.72778(8) 0.77751(8) 0.68289(7) 0.0330(2) Uani 1 1 d . . . . .
N3 N 0.15632(8) 0.64287(7) 0.79207(7) 0.0307(2) Uani 1 1 d . . . . .
N4 N 0.15629(8) 0.76726(8) 0.65753(7) 0.0333(2) Uani 1 1 d . . . . .
C1 C 0.47411(10) 0.82336(9) 0.65369(9) 0.0336(3) Uani 1 1 d D . . . .
H1A H 0.5315(8) 0.8604(10) 0.6566(11) 0.048(5) Uiso 1 1 d D . . . .
H1B H 0.4285(11) 0.8664(10) 0.6684(12) 0.057(5) Uiso 1 1 d D . . . .
C2 C 0.43655(10) 0.80015(10) 0.56307(9) 0.0358(3) Uani 1 1 d . . . . .
H2A H 0.373397 0.772414 0.557226 0.043 Uiso 1 1 calc R U . . .
H2B H 0.479065 0.755250 0.546834 0.043 Uiso 1 1 calc R U . . .
C3 C 0.42780(11) 0.87842(11) 0.50323(9) 0.0422(3) Uani 1 1 d . . . . .
H3A H 0.385664 0.923666 0.519493 0.051 Uiso 1 1 calc R U . . .
H3B H 0.491016 0.905818 0.508324 0.051 Uiso 1 1 calc R U . . .
C4 C 0.38936(12) 0.85374(13) 0.41362(10) 0.0499(4) Uani 1 1 d . . . . .
H4A H 0.427948 0.805986 0.397862 0.075 Uiso 1 1 calc R U . . .
H4B H 0.391661 0.905811 0.378757 0.075 Uiso 1 1 calc R U . . .
H4C H 0.323706 0.833501 0.406499 0.075 Uiso 1 1 calc R U . . .
C5 C 0.58330(9) 0.66945(9) 0.81615(9) 0.0331(3) Uani 1 1 d D . . . .
H5A H 0.6234(11) 0.6441(12) 0.7808(9) 0.050(5) Uiso 1 1 d D . . . .
H5B H 0.6254(11) 0.7106(10) 0.8538(10) 0.053(5) Uiso 1 1 d D . . . .
C6 C 0.56064(9) 0.59323(9) 0.86962(9) 0.0339(3) Uani 1 1 d . . . . .
H6A H 0.523830 0.617635 0.908234 0.041 Uiso 1 1 calc R U . . .
H6B H 0.519394 0.550281 0.833475 0.041 Uiso 1 1 calc R U . . .
C7 C 0.64497(10) 0.54295(9) 0.91932(9) 0.0359(3) Uani 1 1 d . . . . .
H7A H 0.684662 0.584912 0.957846 0.043 Uiso 1 1 calc R U . . .
H7B H 0.683623 0.520582 0.881302 0.043 Uiso 1 1 calc R U . . .
C8 C 0.61915(12) 0.46498(10) 0.96840(10) 0.0439(4) Uani 1 1 d . . . . .
H8A H 0.583072 0.486585 1.007942 0.066 Uiso 1 1 calc R U . . .
H8B H 0.677100 0.435744 0.998018 0.066 Uiso 1 1 calc R U . . .
H8C H 0.580649 0.422414 0.930846 0.066 Uiso 1 1 calc R U . . .
C9 C 0.35902(9) 0.79545(10) 0.82234(8) 0.0346(3) Uani 1 1 d D . . . .
H9AA H 0.354250 0.858703 0.805608 0.111(11) Uiso 0.9 1 calc R . P A 1
H9AB H 0.294081 0.770877 0.812823 0.148(15) Uiso 0.9 1 calc R . P A 1
H9BC H 0.304217 0.826269 0.787546 0.178 Uiso 0.1 1 calc R U P B 2
H9BD H 0.335918 0.754800 0.860444 0.178 Uiso 0.1 1 calc R U P B 2
C13 C 0.35577(10) 0.60482(10) 0.68551(10) 0.0382(3) Uani 1 1 d D . . . .
H13A H 0.2943(10) 0.6093(18) 0.6461(13) 0.099(9) Uiso 1 1 d D . . . .
H13B H 0.3370(16) 0.5634(13) 0.7253(12) 0.082(7) Uiso 1 1 d D . . . .
C14 C 0.42279(13) 0.55295(11) 0.64488(12) 0.0493(4) Uani 1 1 d . . . . .
H14A H 0.436238 0.590073 0.599652 0.059 Uiso 1 1 calc R U . . .
H14B H 0.483162 0.546277 0.685859 0.059 Uiso 1 1 calc R U . . .
C15 C 0.39481(15) 0.46318(12) 0.61028(15) 0.0617(5) Uani 1 1 d . . . . .
H15A H 0.339184 0.470388 0.564201 0.074 Uiso 1 1 calc R U . . .
H15B H 0.373994 0.427845 0.653310 0.074 Uiso 1 1 calc R U . . .
C16 C 0.46745(18) 0.41011(13) 0.57956(16) 0.0744(7) Uani 1 1 d . . . . .
H16A H 0.501064 0.448744 0.548042 0.112 Uiso 1 1 calc R U . . .
H16B H 0.436197 0.362037 0.544104 0.112 Uiso 1 1 calc R U . . .
H16C H 0.512693 0.384777 0.626404 0.112 Uiso 1 1 calc R U . . .
C17 C 0.74487(11) 0.92072(10) 0.75744(10) 0.0396(3) Uani 1 1 d . . . . .
H17A H 0.792260 0.961890 0.789498 0.048 Uiso 1 1 calc R U . . .
H17B H 0.711643 0.952184 0.707199 0.048 Uiso 1 1 calc R U . . .
C18 C 0.79491(10) 0.83983(10) 0.73314(9) 0.0391(3) Uani 1 1 d . . . . .
H18A H 0.842050 0.859081 0.701605 0.047 Uiso 1 1 calc R U . . .
H18B H 0.829196 0.809107 0.783417 0.047 Uiso 1 1 calc R U . . .
C19 C 0.72369(14) 0.87702(11) 0.89216(9) 0.0492(4) Uani 1 1 d . . . . .
H19A H 0.769722 0.829040 0.893130 0.074 Uiso 1 1 calc R U . . .
H19B H 0.676721 0.858893 0.923421 0.074 Uiso 1 1 calc R U . . .
H19C H 0.756517 0.930557 0.916996 0.074 Uiso 1 1 calc R U . . .
C20 C 0.60722(12) 0.96759(10) 0.80676(11) 0.0478(4) Uani 1 1 d . . . . .
H20A H 0.640034 1.020394 0.833243 0.072 Uiso 1 1 calc R U . . .
H20B H 0.559693 0.948392 0.837031 0.072 Uiso 1 1 calc R U . . .
H20C H 0.576008 0.981869 0.749907 0.072 Uiso 1 1 calc R U . . .
C21 C 0.70194(12) 0.80776(12) 0.59700(9) 0.0451(4) Uani 1 1 d . . . . .
H21A H 0.675187 0.867748 0.595023 0.068 Uiso 1 1 calc R U . . .
H21B H 0.654928 0.767161 0.565160 0.068 Uiso 1 1 calc R U . . .
H21C H 0.758471 0.808536 0.573531 0.068 Uiso 1 1 calc R U . . .
C22 C 0.77016(12) 0.68898(11) 0.68440(10) 0.0445(4) Uani 1 1 d . . . . .
H22A H 0.827916 0.692382 0.662806 0.067 Uiso 1 1 calc R U . . .
H22B H 0.725079 0.648395 0.650270 0.067 Uiso 1 1 calc R U . . .
H22C H 0.785849 0.666913 0.741126 0.067 Uiso 1 1 calc R U . . .
C23 C 0.07061(10) 0.66199(11) 0.72889(10) 0.0417(3) Uani 1 1 d . . . . .
H23A H 0.014290 0.656274 0.753294 0.050 Uiso 1 1 calc R U . . .
H23B H 0.064711 0.617954 0.683880 0.050 Uiso 1 1 calc R U . . .
C24 C 0.07354(10) 0.75463(11) 0.69402(10) 0.0426(3) Uani 1 1 d . . . . .
H24A H 0.015148 0.765091 0.651506 0.051 Uiso 1 1 calc R U . . .
H24B H 0.075391 0.798771 0.738448 0.051 Uiso 1 1 calc R U . . .
C25 C 0.15344(11) 0.68671(11) 0.87013(10) 0.0418(3) Uani 1 1 d . . . . .
H25A H 0.146016 0.750931 0.861246 0.063 Uiso 1 1 calc R U . . .
H25B H 0.212521 0.674850 0.910222 0.063 Uiso 1 1 calc R U . . .
H25C H 0.099875 0.663672 0.891111 0.063 Uiso 1 1 calc R U . . .
C26 C 0.16509(13) 0.54690(10) 0.80655(11) 0.0481(4) Uani 1 1 d . . . . .
H26A H 0.110450 0.525497 0.826938 0.072 Uiso 1 1 calc R U . . .
H26B H 0.223345 0.534462 0.847470 0.072 Uiso 1 1 calc R U . . .
H26C H 0.167346 0.516550 0.754916 0.072 Uiso 1 1 calc R U . . .
C27 C 0.17635(13) 0.86229(10) 0.65148(11) 0.0476(4) Uani 1 1 d . . . . .
H27A H 0.121633 0.891613 0.616511 0.071 Uiso 1 1 calc R U . . .
H27B H 0.231914 0.869846 0.627358 0.071 Uiso 1 1 calc R U . . .
H27C H 0.188908 0.888897 0.706515 0.071 Uiso 1 1 calc R U . . .
C28 C 0.14050(13) 0.72835(12) 0.57509(10) 0.0508(4) Uani 1 1 d . . . . .
H28A H 0.127885 0.664609 0.578310 0.076 Uiso 1 1 calc R U . . .
H28B H 0.196950 0.737105 0.552431 0.076 Uiso 1 1 calc R U . . .
H28C H 0.086084 0.757270 0.539325 0.076 Uiso 1 1 calc R U . . .
C10 C 0.40459(13) 0.78906(14) 0.91262(9) 0.0487(4) Uani 0.9 1 d D U P C 1
H10A H 0.473822 0.795531 0.918440 0.058 Uiso 0.9 1 calc R U P C 1
H10B H 0.393140 0.728410 0.931351 0.058 Uiso 0.9 1 calc R U P C 1
C11 C 0.37331(16) 0.85543(14) 0.97157(12) 0.0570(5) Uani 0.9 1 d D U P C 1
H11A H 0.306059 0.844164 0.972194 0.068 Uiso 0.9 1 calc R U P C 1
H11B H 0.411013 0.844821 1.027891 0.068 Uiso 0.9 1 calc R U P C 1
C12 C 0.3842(2) 0.95183(17) 0.94917(16) 0.0719(7) Uani 0.9 1 d D U P C 1
H12A H 0.342482 0.964518 0.895707 0.108 Uiso 0.9 1 calc R U P C 1
H12B H 0.450089 0.963097 0.946063 0.108 Uiso 0.9 1 calc R U P C 1
H12C H 0.367246 0.990254 0.991264 0.108 Uiso 0.9 1 calc R U P C 1
C10A C 0.4292(6) 0.8613(7) 0.8691(7) 0.032(3) Uani 0.1 1 d D U P C 2
H10C H 0.458506 0.894509 0.829728 0.038 Uiso 0.1 1 calc R U P C 2
H10D H 0.480078 0.828631 0.907004 0.038 Uiso 0.1 1 calc R U P C 2
C11A C 0.3839(12) 0.9267(7) 0.9183(8) 0.052(3) Uani 0.1 1 d D U P C 2
H11C H 0.324512 0.949335 0.882991 0.062 Uiso 0.1 1 calc R U P C 2
H11D H 0.427043 0.977861 0.933866 0.062 Uiso 0.1 1 calc R U P C 2
C12A C 0.3617(16) 0.8867(14) 0.9956(9) 0.060(3) Uani 0.1 1 d D U P C 2
H12D H 0.363122 0.821691 0.992068 0.089 Uiso 0.1 1 calc R U P C 2
H12E H 0.298623 0.905931 1.001067 0.089 Uiso 0.1 1 calc R U P C 2
H12F H 0.408955 0.906510 1.043728 0.089 Uiso 0.1 1 calc R U P C 2
Li1 Li 0.60962(16) 0.78206(15) 0.74008(14) 0.0316(5) Uani 1 1 d . . . . .
Li2 Li 0.26552(15) 0.69759(15) 0.74041(14) 0.0301(4) Uani 1 1 d . . . . .

loop_
_atom_site_aniso_label
_atom_site_aniso_U_11
_atom_site_aniso_U_22
_atom_site_aniso_U_33
_atom_site_aniso_U_23
_atom_site_aniso_U_13
_atom_site_aniso_U_12
Mg1 0.0252(2) 0.0266(2) 0.0307(2) 0.00084(16) 0.00687(16) -0.00104(15)
N1 0.0406(6) 0.0286(5) 0.0348(6) 0.0001(4) 0.0133(5) -0.0018(5)
N2 0.0325(6) 0.0361(6) 0.0320(6) 0.0008(4) 0.0103(4) 0.0008(4)
N3 0.0303(5) 0.0262(5) 0.0354(6) 0.0017(4) 0.0069(4) -0.0022(4)
N4 0.0340(6) 0.0319(6) 0.0313(6) 0.0031(4) 0.0011(4) -0.0037(4)
C1 0.0340(7) 0.0321(7) 0.0348(7) 0.0044(5) 0.0075(5) 0.0020(5)
C2 0.0366(7) 0.0344(7) 0.0361(7) 0.0012(5) 0.0074(6) -0.0014(5)
C3 0.0438(8) 0.0437(8) 0.0372(7) 0.0059(6) 0.0042(6) 0.0005(6)
C4 0.0455(9) 0.0651(11) 0.0376(8) 0.0063(7) 0.0054(7) 0.0030(8)
C5 0.0287(6) 0.0322(7) 0.0386(7) 0.0081(5) 0.0077(5) -0.0004(5)
C6 0.0295(6) 0.0308(6) 0.0414(7) 0.0088(5) 0.0074(5) 0.0008(5)
C7 0.0359(7) 0.0358(7) 0.0375(7) 0.0063(6) 0.0109(6) 0.0084(6)
C8 0.0541(9) 0.0354(7) 0.0439(8) 0.0105(6) 0.0144(7) 0.0115(7)
C9 0.0293(6) 0.0402(7) 0.0338(7) -0.0075(6) 0.0057(5) -0.0031(5)
C13 0.0338(7) 0.0309(7) 0.0502(8) -0.0088(6) 0.0096(6) -0.0016(5)
C14 0.0545(9) 0.0392(8) 0.0622(10) -0.0138(7) 0.0300(8) -0.0077(7)
C15 0.0694(12) 0.0373(9) 0.0865(14) -0.0160(9) 0.0348(11) -0.0020(8)
C16 0.0987(17) 0.0444(10) 0.0966(16) -0.0134(10) 0.0573(14) 0.0039(10)
C17 0.0414(7) 0.0348(7) 0.0455(8) 0.0004(6) 0.0156(6) -0.0103(6)
C18 0.0298(7) 0.0465(8) 0.0424(8) -0.0009(6) 0.0109(6) -0.0041(6)
C19 0.0676(11) 0.0442(9) 0.0346(8) -0.0034(6) 0.0085(7) -0.0036(8)
C20 0.0564(10) 0.0342(8) 0.0568(10) -0.0043(7) 0.0209(8) 0.0053(7)
C21 0.0442(8) 0.0593(10) 0.0336(7) 0.0052(7) 0.0128(6) -0.0006(7)
C22 0.0463(8) 0.0429(8) 0.0486(9) -0.0016(7) 0.0194(7) 0.0086(7)
C23 0.0280(7) 0.0460(8) 0.0490(8) 0.0050(7) 0.0036(6) -0.0083(6)
C24 0.0289(7) 0.0462(8) 0.0503(8) 0.0103(7) 0.0038(6) 0.0053(6)
C25 0.0434(8) 0.0444(8) 0.0415(8) -0.0019(6) 0.0176(6) -0.0032(6)
C26 0.0606(10) 0.0286(7) 0.0561(10) 0.0052(6) 0.0147(8) -0.0038(7)
C27 0.0579(10) 0.0336(8) 0.0470(9) 0.0100(6) 0.0016(7) -0.0041(7)
C28 0.0573(10) 0.0554(10) 0.0337(8) -0.0027(7) -0.0036(7) -0.0075(8)
C10 0.0443(9) 0.0678(12) 0.0328(8) 0.0036(8) 0.0056(7) 0.0201(9)
C11 0.0553(11) 0.0850(16) 0.0292(9) -0.0027(9) 0.0059(8) 0.0192(11)
C12 0.0741(14) 0.0819(17) 0.0647(15) -0.0363(13) 0.0261(13) -0.0198(13)
C10A 0.019(5) 0.046(7) 0.031(6) -0.016(5) 0.009(4) 0.000(5)
C11A 0.057(6) 0.072(6) 0.031(5) -0.024(5) 0.020(5) -0.011(6)
C12A 0.068(6) 0.076(6) 0.038(5) -0.017(5) 0.019(5) -0.001(5)
Li1 0.0304(11) 0.0302(11) 0.0354(11) 0.0034(9) 0.0101(9) -0.0017(8)
Li2 0.0279(10) 0.0303(10) 0.0320(11) -0.0023(8) 0.0060(8) -0.0022(8)

loop_
_atom_type_symbol
_atom_type_description
_atom_type_scat_dispersion_real
_atom_type_scat_dispersion_imag
_atom_type_scat_source
C C 0.0181 0.0091 'International Tables Vol C Tables 4.2.6.8 and 6.1.1.4'
H H 0.0000 0.0000 'International Tables Vol C Tables 4.2.6.8 and 6.1.1.4'
Li Li 0.0008 0.0003 'International Tables Vol C Tables 4.2.6.8 and 6.1.1.4'
Mg Mg 0.1719 0.1771 'International Tables Vol C Tables 4.2.6.8 and 6.1.1.4'
N N 0.0311 0.0180 'International Tables Vol C Tables 4.2.6.8 and 6.1.1.4'

loop_
_exptl_crystal_face_index_h
_exptl_crystal_face_index_k
_exptl_crystal_face_index_l
_exptl_crystal_face_perp_dist
9 4 0 0.0524
-6 2 -6 0.0459
0 -6 8 0.0731
3 -2 -10 0.0715
-4 -8 -4 0.0538
0 5 9 0.0947
7 5 -6 0.0738
4 8 4 0.0980
0 -10 2 0.0430

loop_
_geom_angle_atom_site_label_1
_geom_angle_atom_site_label_2
_geom_angle_atom_site_label_3
_geom_angle
_geom_angle_site_symmetry_1
_geom_angle_site_symmetry_3
_geom_angle_publ_flag
C1 Mg1 C9 104.26(5) . . ?
C5 Mg1 C1 107.57(5) . . ?
C5 Mg1 C9 113.18(5) . . ?
C13 Mg1 C1 114.66(6) . . ?
C13 Mg1 C5 109.06(6) . . ?
C13 Mg1 C9 108.18(5) . . ?
C17 N1 Li1 101.19(10) . . ?
C19 N1 C17 111.00(12) . . ?
C19 N1 C20 108.67(12) . . ?
C19 N1 Li1 114.30(11) . . ?
C20 N1 C17 110.61(12) . . ?
C20 N1 Li1 110.93(11) . . ?
C18 N2 Li1 102.71(10) . . ?
C21 N2 C18 110.64(12) . . ?
C21 N2 Li1 111.42(11) . . ?
C22 N2 C18 110.32(12) . . ?
C22 N2 C21 108.40(12) . . ?
C22 N2 Li1 113.28(11) . . ?
C23 N3 Li2 102.76(10) . . ?
C25 N3 C23 111.36(12) . . ?
C25 N3 Li2 110.57(10) . . ?
C26 N3 C23 109.89(12) . . ?
C26 N3 C25 108.42(12) . . ?
C26 N3 Li2 113.80(11) . . ?
C24 N4 Li2 103.01(10) . . ?
C27 N4 C24 110.24(13) . . ?
C27 N4 Li2 113.17(11) . . ?
C28 N4 C24 111.14(12) . . ?
C28 N4 C27 108.58(12) . . ?
C28 N4 Li2 110.65(12) . . ?
Mg1 C1 H1A 129.4(11) . . ?
Mg1 C1 H1B 92.7(12) . . ?
H1A C1 H1B 102.4(15) . . ?
C2 C1 Mg1 114.65(9) . . ?
C2 C1 H1A 107.0(11) . . ?
C2 C1 H1B 106.2(12) . . ?
C2 C1 Li1 129.85(11) . . ?
Li1 C1 Mg1 70.01(7) . . ?
Li1 C1 H1A 61.3(11) . . ?
Li1 C1 H1B 123.8(12) . . ?
C1 C2 H2A 108.4 . . ?
C1 C2 H2B 108.4 . . ?
C1 C2 C3 115.34(12) . . ?
H2A C2 H2B 107.5 . . ?
C3 C2 H2A 108.4 . . ?
C3 C2 H2B 108.4 . . ?
C2 C3 H3A 108.7 . . ?
C2 C3 H3B 108.7 . . ?
H3A C3 H3B 107.6 . . ?
C4 C3 C2 114.30(14) . . ?
C4 C3 H3A 108.7 . . ?
C4 C3 H3B 108.7 . . ?
C3 C4 H4A 109.5 . . ?
C3 C4 H4B 109.5 . . ?
C3 C4 H4C 109.5 . . ?
H4A C4 H4B 109.5 . . ?
H4A C4 H4C 109.5 . . ?
H4B C4 H4C 109.5 . . ?
Mg1 C5 H5A 112.9(11) . . ?
Mg1 C5 H5B 118.9(11) . . ?
H5A C5 H5B 105.0(16) . . ?
C6 C5 Mg1 106.47(8) . . ?
C6 C5 H5A 106.5(11) . . ?
C6 C5 H5B 106.3(11) . . ?
C6 C5 Li1 177.27(12) . . ?
Li1 C5 Mg1 71.27(7) . . ?
Li1 C5 H5A 76.0(11) . . ?
Li1 C5 H5B 73.9(11) . . ?
C5 C6 H6A 108.2 . . ?
C5 C6 H6B 108.2 . . ?
H6A C6 H6B 107.4 . . ?
C7 C6 C5 116.23(11) . . ?
C7 C6 H6A 108.2 . . ?
C7 C6 H6B 108.2 . . ?
C6 C7 H7A 108.6 . . ?
C6 C7 H7B 108.6 . . ?
C6 C7 C8 114.50(12) . . ?
H7A C7 H7B 107.6 . . ?
C8 C7 H7A 108.6 . . ?
C8 C7 H7B 108.6 . . ?
C7 C8 H8A 109.5 . . ?
C7 C8 H8B 109.5 . . ?
C7 C8 H8C 109.5 . . ?
H8A C8 H8B 109.5 . . ?
H8A C8 H8C 109.5 . . ?
H8B C8 H8C 109.5 . . ?
Mg1 C9 H9AA 109.3 . . ?
Mg1 C9 H9AB 109.3 . . ?
Mg1 C9 H9BC 111.0 . . ?
Mg1 C9 H9BD 111.0 . . ?
H9AA C9 H9AB 108.0 . . ?
H9BC C9 H9BD 109.0 . . ?
C10 C9 Mg1 111.61(10) . . ?
C10 C9 H9AA 109.3 . . ?
C10 C9 H9AB 109.3 . . ?
C10A C9 Mg1 103.8(3) . . ?
C10A C9 H9BC 111.0 . . ?
C10A C9 H9BD 111.0 . . ?
Mg1 C13 H13A 125.3(16) . . ?
Mg1 C13 H13B 114.2(14) . . ?
H13A C13 H13B 99(2) . . ?
C14 C13 Mg1 103.68(10) . . ?
C14 C13 H13A 108.1(16) . . ?
C14 C13 H13B 105.6(14) . . ?
C14 C13 Li2 172.44(13) . . ?
Li2 C13 Mg1 70.41(7) . . ?
Li2 C13 H13A 72.9(16) . . ?
Li2 C13 H13B 81.5(14) . . ?
C13 C14 H14A 107.4 . . ?
C13 C14 H14B 107.4 . . ?
H14A C14 H14B 107.0 . . ?
C15 C14 C13 119.58(14) . . ?
C15 C14 H14A 107.4 . . ?
C15 C14 H14B 107.4 . . ?
C14 C15 H15A 107.9 . . ?
C14 C15 H15B 107.9 . . ?
C14 C15 C16 117.66(17) . . ?
H15A C15 H15B 107.2 . . ?
C16 C15 H15A 107.9 . . ?
C16 C15 H15B 107.9 . . ?
C15 C16 H16A 109.5 . . ?
C15 C16 H16B 109.5 . . ?
C15 C16 H16C 109.5 . . ?
H16A C16 H16B 109.5 . . ?
H16A C16 H16C 109.5 . . ?
H16B C16 H16C 109.5 . . ?
N1 C17 H17A 109.3 . . ?
N1 C17 H17B 109.3 . . ?
N1 C17 C18 111.39(11) . . ?
H17A C17 H17B 108.0 . . ?
C18 C17 H17A 109.3 . . ?
C18 C17 H17B 109.3 . . ?
N2 C18 C17 111.63(12) . . ?
N2 C18 H18A 109.3 . . ?
N2 C18 H18B 109.3 . . ?
C17 C18 H18A 109.3 . . ?
C17 C18 H18B 109.3 . . ?
H18A C18 H18B 108.0 . . ?
N1 C19 H19A 109.5 . . ?
N1 C19 H19B 109.5 . . ?
N1 C19 H19C 109.5 . . ?
H19A C19 H19B 109.5 . . ?
H19A C19 H19C 109.5 . . ?
H19B C19 H19C 109.5 . . ?
N1 C20 H20A 109.5 . . ?
N1 C20 H20B 109.5 . . ?
N1 C20 H20C 109.5 . . ?
H20A C20 H20B 109.5 . . ?
H20A C20 H20C 109.5 . . ?
H20B C20 H20C 109.5 . . ?
N2 C21 H21A 109.5 . . ?
N2 C21 H21B 109.5 . . ?
N2 C21 H21C 109.5 . . ?
H21A C21 H21B 109.5 . . ?
H21A C21 H21C 109.5 . . ?
H21B C21 H21C 109.5 . . ?
N2 C22 H22A 109.5 . . ?
N2 C22 H22B 109.5 . . ?
N2 C22 H22C 109.5 . . ?
H22A C22 H22B 109.5 . . ?
H22A C22 H22C 109.5 . . ?
H22B C22 H22C 109.5 . . ?
N3 C23 H23A 109.3 . . ?
N3 C23 H23B 109.3 . . ?
N3 C23 C24 111.41(11) . . ?
H23A C23 H23B 108.0 . . ?
C24 C23 H23A 109.3 . . ?
C24 C23 H23B 109.3 . . ?
N4 C24 C23 111.78(12) . . ?
N4 C24 H24A 109.3 . . ?
N4 C24 H24B 109.3 . . ?
C23 C24 H24A 109.3 . . ?
C23 C24 H24B 109.3 . . ?
H24A C24 H24B 107.9 . . ?
N3 C25 H25A 109.5 . . ?
N3 C25 H25B 109.5 . . ?
N3 C25 H25C 109.5 . . ?
H25A C25 H25B 109.5 . . ?
H25A C25 H25C 109.5 . . ?
H25B C25 H25C 109.5 . . ?
N3 C26 H26A 109.5 . . ?
N3 C26 H26B 109.5 . . ?
N3 C26 H26C 109.5 . . ?
H26A C26 H26B 109.5 . . ?
H26A C26 H26C 109.5 . . ?
H26B C26 H26C 109.5 . . ?
N4 C27 H27A 109.5 . . ?
N4 C27 H27B 109.5 . . ?
N4 C27 H27C 109.5 . . ?
H27A C27 H27B 109.5 . . ?
H27A C27 H27C 109.5 . . ?
H27B C27 H27C 109.5 . . ?
N4 C28 H28A 109.5 . . ?
N4 C28 H28B 109.5 . . ?
N4 C28 H28C 109.5 . . ?
H28A C28 H28B 109.5 . . ?
H28A C28 H28C 109.5 . . ?
H28B C28 H28C 109.5 . . ?
C9 C10 H10A 107.8 . . ?
C9 C10 H10B 107.8 . . ?
C9 C10 C11 118.01(14) . . ?
H10A C10 H10B 107.1 . . ?
C11 C10 H10A 107.8 . . ?
C11 C10 H10B 107.8 . . ?
C10 C11 H11A 108.8 . . ?
C10 C11 H11B 108.8 . . ?
H11A C11 H11B 107.7 . . ?
C12 C11 C10 113.87(18) . . ?
C12 C11 H11A 108.8 . . ?
C12 C11 H11B 108.8 . . ?
C11 C12 H12A 109.5 . . ?
C11 C12 H12B 109.5 . . ?
C11 C12 H12C 109.5 . . ?
H12A C12 H12B 109.5 . . ?
H12A C12 H12C 109.5 . . ?
H12B C12 H12C 109.5 . . ?
C9 C10A H10C 109.1 . . ?
C9 C10A H10D 109.1 . . ?
C9 C10A C11A 112.5(6) . . ?
H10C C10A H10D 107.8 . . ?
C11A C10A H10C 109.1 . . ?
C11A C10A H10D 109.1 . . ?
C10A C11A H11C 108.9 . . ?
C10A C11A H11D 108.9 . . ?
C10A C11A C12A 113.3(7) . . ?
H11C C11A H11D 107.7 . . ?
C12A C11A H11C 108.9 . . ?
C12A C11A H11D 108.9 . . ?
C11A C12A H12D 109.5 . . ?
C11A C12A H12E 109.5 . . ?
C11A C12A H12F 109.5 . . ?
H12D C12A H12E 109.5 . . ?
H12D C12A H12F 109.5 . . ?
H12E C12A H12F 109.5 . . ?
N1 Li1 C1 109.89(11) . . ?
N1 Li1 H1A 90.7(4) . . ?
N1 Li1 C5 115.42(11) . . ?
N1 Li1 H5A 126.6(5) . . ?
N1 Li1 H5B 89.6(2) . . ?
N2 Li1 N1 86.83(9) . . ?
N2 Li1 C1 113.28(11) . . ?
N2 Li1 H1A 95.6(4) . . ?
N2 Li1 C5 119.26(11) . . ?
N2 Li1 H5A 94.6(2) . . ?
N2 Li1 H5B 115.9(5) . . ?
C1 Li1 H1A 26.10(15) . . ?
C1 Li1 H5A 118.0(5) . . ?
C1 Li1 H5B 127.8(4) . . ?
H1A Li1 H5A 141.8(6) . . ?
H1A Li1 H5B 148.5(7) . . ?
C5 Li1 C1 110.18(10) . . ?
C5 Li1 H1A 136.0(2) . . ?
C5 Li1 H5A 26.09(16) . . ?
C5 Li1 H5B 26.33(16) . . ?
H5A Li1 H5B 42.5(5) . . ?
N3 Li2 N4 86.59(9) . . ?
N3 Li2 C13 118.37(11) . . ?
N3 Li2 H13A 109.5(7) . . ?
N3 Li2 H13B 95.5(3) . . ?
N4 Li2 C13 117.29(11) . . ?
N4 Li2 H13A 93.7(3) . . ?
N4 Li2 H13B 130.2(6) . . ?
C13 Li2 H13A 25.83(17) . . ?
C13 Li2 H13B 25.1(2) . . ?
H13A Li2 H13B 39.0(6) . . ?

loop_
_geom_bond_atom_site_label_1
_geom_bond_atom_site_label_2
_geom_bond_distance
_geom_bond_site_symmetry_2
_geom_bond_publ_flag
Mg1 C1 2.2694(14) . ?
Mg1 C5 2.2542(14) . ?
Mg1 C9 2.2731(14) . ?
Mg1 C13 2.2419(15) . ?
N1 C17 1.4717(17) . ?
N1 C19 1.4640(19) . ?
N1 C20 1.4693(19) . ?
N1 Li1 2.151(3) . ?
N2 C18 1.4732(19) . ?
N2 C21 1.4694(18) . ?
N2 C22 1.4646(19) . ?
N2 Li1 2.131(2) . ?
N3 C23 1.4700(18) . ?
N3 C25 1.4659(18) . ?
N3 C26 1.4652(18) . ?
N3 Li2 2.122(2) . ?
N4 C24 1.4677(19) . ?
N4 C27 1.4671(18) . ?
N4 C28 1.4637(19) . ?
N4 Li2 2.134(2) . ?
C1 H1A 0.992(5) . ?
C1 H1B 0.992(5) . ?
C1 C2 1.5287(19) . ?
C1 Li1 2.253(3) . ?
C2 H2A 0.9900 . ?
C2 H2B 0.9900 . ?
C2 C3 1.530(2) . ?
C3 H3A 0.9900 . ?
C3 H3B 0.9900 . ?
C3 C4 1.521(2) . ?
C4 H4A 0.9800 . ?
C4 H4B 0.9800 . ?
C4 H4C 0.9800 . ?
C5 H5A 0.988(5) . ?
C5 H5B 0.991(5) . ?
C5 C6 1.5303(18) . ?
C5 Li1 2.198(3) . ?
C6 H6A 0.9900 . ?
C6 H6B 0.9900 . ?
C6 C7 1.5192(18) . ?
C7 H7A 0.9900 . ?
C7 H7B 0.9900 . ?
C7 C8 1.522(2) . ?
C8 H8A 0.9800 . ?
C8 H8B 0.9800 . ?
C8 H8C 0.9800 . ?
C9 H9AA 0.9900 . ?
C9 H9AB 0.9900 . ?
C9 H9BC 0.9900 . ?
C9 H9BD 0.9900 . ?
C9 C10 1.5075(19) . ?
C9 C10A 1.509(4) . ?
C13 H13A 0.986(5) . ?
C13 H13B 0.989(5) . ?
C13 C14 1.514(2) . ?
C13 Li2 2.237(3) . ?
C14 H14A 0.9900 . ?
C14 H14B 0.9900 . ?
C14 C15 1.490(2) . ?
C15 H15A 0.9900 . ?
C15 H15B 0.9900 . ?
C15 C16 1.496(3) . ?
C16 H16A 0.9800 . ?
C16 H16B 0.9800 . ?
C16 H16C 0.9800 . ?
C17 H17A 0.9900 . ?
C17 H17B 0.9900 . ?
C17 C18 1.515(2) . ?
C18 H18A 0.9900 . ?
C18 H18B 0.9900 . ?
C19 H19A 0.9800 . ?
C19 H19B 0.9800 . ?
C19 H19C 0.9800 . ?
C20 H20A 0.9800 . ?
C20 H20B 0.9800 . ?
C20 H20C 0.9800 . ?
C21 H21A 0.9800 . ?
C21 H21B 0.9800 . ?
C21 H21C 0.9800 . ?
C22 H22A 0.9800 . ?
C22 H22B 0.9800 . ?
C22 H22C 0.9800 . ?
C23 H23A 0.9900 . ?
C23 H23B 0.9900 . ?
C23 C24 1.514(2) . ?
C24 H24A 0.9900 . ?
C24 H24B 0.9900 . ?
C25 H25A 0.9800 . ?
C25 H25B 0.9800 . ?
C25 H25C 0.9800 . ?
C26 H26A 0.9800 . ?
C26 H26B 0.9800 . ?
C26 H26C 0.9800 . ?
C27 H27A 0.9800 . ?
C27 H27B 0.9800 . ?
C27 H27C 0.9800 . ?
C28 H28A 0.9800 . ?
C28 H28B 0.9800 . ?
C28 H28C 0.9800 . ?
C10 H10A 0.9900 . ?
C10 H10B 0.9900 . ?
C10 C11 1.535(2) . ?
C11 H11A 0.9900 . ?
C11 H11B 0.9900 . ?
C11 C12 1.515(3) . ?
C12 H12A 0.9800 . ?
C12 H12B 0.9800 . ?
C12 H12C 0.9800 . ?
C10A H10C 0.9900 . ?
C10A H10D 0.9900 . ?
C10A C11A 1.517(4) . ?
C11A H11C 0.9900 . ?
C11A H11D 0.9900 . ?
C11A C12A 1.518(4) . ?
C12A H12D 0.9800 . ?
C12A H12E 0.9800 . ?
C12A H12F 0.9800 . ?
Li1 H1A 1.979(19) . ?
Li1 H5A 2.180(19) . ?
Li1 H5B 2.145(19) . ?
Li2 H13A 2.16(3) . ?
Li2 H13B 2.31(2) . ?

loop_
_geom_torsion_atom_site_label_1
_geom_torsion_atom_site_label_2
_geom_torsion_atom_site_label_3
_geom_torsion_atom_site_label_4
_geom_torsion
_geom_torsion_site_symmetry_1
_geom_torsion_site_symmetry_2
_geom_torsion_site_symmetry_3
_geom_torsion_site_symmetry_4
_geom_torsion_publ_flag
Mg1 C1 C2 C3 161.31(10) . . . . ?
Mg1 C5 C6 C7 175.17(10) . . . . ?
Mg1 C9 C10 C11 163.65(15) . . . . ?
Mg1 C9 C10A C11A 173.0(8) . . . . ?
Mg1 C13 C14 C15 170.52(16) . . . . ?
N1 C17 C18 N2 60.85(16) . . . . ?
N3 C23 C24 N4 58.53(17) . . . . ?
C1 C2 C3 C4 -179.41(13) . . . . ?
C5 C6 C7 C8 -177.22(13) . . . . ?
C9 C10 C11 C12 -56.1(3) . . . . ?
C9 C10A C11A C12A 75.2(16) . . . . ?
C13 C14 C15 C16 -173.07(19) . . . . ?
C19 N1 C17 C18 78.13(15) . . . . ?
C20 N1 C17 C18 -161.16(13) . . . . ?
C21 N2 C18 C17 79.76(15) . . . . ?
C22 N2 C18 C17 -160.29(12) . . . . ?
C25 N3 C23 C24 76.73(15) . . . . ?
C26 N3 C23 C24 -163.12(13) . . . . ?
C27 N4 C24 C23 -159.83(13) . . . . ?
C28 N4 C24 C23 79.73(16) . . . . ?
Li1 N1 C17 C18 -43.55(14) . . . . ?
Li1 N2 C18 C17 -39.25(14) . . . . ?
Li1 C1 C2 C3 -114.83(15) . . . . ?
Li2 N3 C23 C24 -41.66(15) . . . . ?
Li2 N4 C24 C23 -38.79(15) . . . . ?

loop_
_exptl_oxdiff_crystal_face_indexfrac_h
_exptl_oxdiff_crystal_face_indexfrac_k
_exptl_oxdiff_crystal_face_indexfrac_l
_exptl_oxdiff_crystal_face_x
_exptl_oxdiff_crystal_face_y
_exptl_oxdiff_crystal_face_z
9.0000 4.0000 0.0000 0.2813 0.5225 0.8823
-6.0000 2.0000 -6.0000 -0.4119 -0.8784 -0.1188
0.0000 -6.0000 8.0000 0.3112 0.6939 -0.6116
3.0000 -2.0000 -10.0000 -0.8833 -0.0644 0.3600
-4.0000 -8.0000 -4.0000 -0.7812 -0.0438 -0.6811
0.0000 5.0000 9.0000 0.9879 0.0986 0.0697
7.0000 5.0000 -6.0000 -0.1564 0.0375 0.9766
4.0000 8.0000 4.0000 0.7812 0.0438 0.6811
0.0000 -10.0000 2.0000 -0.3835 0.6669 -0.7011
